data_4086440
loop_
_publ_author_name
'Wu, Zixia'
'Chen, Min'
'Chen, Changle'

_publ_section_title
;
 Ethylene Polymerization and Copolymerization by Palladium and Nickel
 Catalysts Containing Naphthalene-Bridged Phosphine--Sulfonate Ligands
;
_journal_issue 10
_journal_name_full Organometallics
_journal_page_first 1472
_journal_paper_doi 10.1021/acs.organomet.6b00076
_journal_volume 35
_journal_year 2016
_chemical_formula_sum 'C25 H25 O4 P Pd S2'
_chemical_formula_weight 590.94
_chemical_name_systematic
;
 ?
;
_space_group_crystal_system monoclinic
_space_group_IT_number 14
_space_group_name_Hall '-P 2ybc'
_space_group_name_H-M_alt 'P 1 21/c 1'
_symmetry_space_group_name_Hall '-P 2ybc'
_symmetry_space_group_name_H-M 'P 1 21/c 1'
_atom_sites_solution_hydrogens geom
_audit_creation_method SHELXL-2013
_cell_angle_alpha 90
_cell_angle_beta 96.1360(10)
_cell_angle_gamma 90
_cell_formula_units_Z 4
_cell_length_a 10.73190(10)
_cell_length_b 9.79140(10)
_cell_length_c 24.6354(3)
_cell_measurement_reflns_used 6139
_cell_measurement_temperature 290(2)
_cell_measurement_theta_max 69.5110
_cell_measurement_theta_min 4.1420
_cell_volume 2573.87(5)
_computing_cell_refinement 'CrysAlisPro (Agilent Technologies)'
_computing_data_collection 'CrysAlisPro (Agilent Technologies)'
_computing_data_reduction 'CrysAlisPro (Agilent Technologies)'
_computing_molecular_graphics 'Ortep-3 (L. J. Farrugia, 2001)'
_computing_publication_material SHELXL-2013
_computing_structure_refinement 'SHELXL-2013 (Sheldrick, 2013)'
_computing_structure_solution 'SHELXS-97 (Sheldrick, 1997)'
_diffrn_ambient_temperature 290(2)
_diffrn_detector_area_resol_mean 15.9149
_diffrn_measured_fraction_theta_full 0.992
_diffrn_measured_fraction_theta_max 0.978
_diffrn_measurement_device_type 'Gemini S Ultra, Agilent Technologies'
_diffrn_measurement_method '\w scans'
_diffrn_radiation_type CuK\a
_diffrn_radiation_wavelength 1.54184
_diffrn_reflns_av_R_equivalents 0.0253
_diffrn_reflns_av_unetI/netI 0.0349
_diffrn_reflns_Laue_measured_fraction_full 0.992
_diffrn_reflns_Laue_measured_fraction_max 0.978
_diffrn_reflns_limit_h_max 12
_diffrn_reflns_limit_h_min -13
_diffrn_reflns_limit_k_max 11
_diffrn_reflns_limit_k_min -7
_diffrn_reflns_limit_l_max 29
_diffrn_reflns_limit_l_min -26
_diffrn_reflns_number 10113
_diffrn_reflns_point_group_measured_fraction_full 0.992
_diffrn_reflns_point_group_measured_fraction_max 0.978
_diffrn_reflns_theta_full 67.684
_diffrn_reflns_theta_max 69.582
_diffrn_reflns_theta_min 4.143
_diffrn_source 'Enhance Ultra (Cu) X-ray Source'
_exptl_absorpt_coefficient_mu 8.159
_exptl_absorpt_correction_T_max 1.00000
_exptl_absorpt_correction_T_min 0.38267
_exptl_absorpt_correction_type multi-scan
_exptl_absorpt_process_details
;
CrysAlisPro, Agilent Technologies,
Version 1.171.37.35 (release 13-08-2014 CrysAlis171 .NET)
(compiled Aug 13 2014,18:06:01)
Empirical absorption correction using spherical harmonics,
 implemented in SCALE3 ABSPACK scaling algorithm.
;
_exptl_crystal_density_diffrn 1.525
_exptl_crystal_description block
_exptl_crystal_F_000 1200
_exptl_crystal_size_max 0.410
_exptl_crystal_size_mid 0.400
_exptl_crystal_size_min 0.360
_refine_diff_density_max 0.527
_refine_diff_density_min -0.727
_refine_diff_density_rms 0.118
_refine_ls_extinction_method none
_refine_ls_goodness_of_fit_ref 1.037
_refine_ls_hydrogen_treatment constr
_refine_ls_matrix_type full
_refine_ls_number_parameters 301
_refine_ls_number_reflns 4724
_refine_ls_number_restraints 0
_refine_ls_restrained_S_all 1.037
_refine_ls_R_factor_all 0.0357
_refine_ls_R_factor_gt 0.0334
_refine_ls_shift/su_max 0.002
_refine_ls_shift/su_mean 0.000
_refine_ls_structure_factor_coef Fsqd
_refine_ls_weighting_details 'w=1/[\s^2^(Fo^2^)+(0.0597P)^2^+0.3868P] where P=(Fo^2^+2Fc^2^)/3'
_refine_ls_weighting_scheme calc
_refine_ls_wR_factor_gt 0.0910
_refine_ls_wR_factor_ref 0.0935
_reflns_Friedel_coverage 0.000
_reflns_number_gt 4356
_reflns_number_total 4724
_reflns_threshold_expression 'I > 2\s(I)'
_cod_data_source_file om6b00076_si_002.cif
_cod_data_source_block shelxl
_cod_depositor_comments 'Adding full bibliography for 4086439--4086440.cif.'
_cod_database_code 4086440
_shelx_space_group_comment
;
The symmetry employed for this shelxl refinement is uniquely defined
by the following loop, which should always be used as a source of
symmetry information in preference to the above space-group names.
They are only intended as comments.
;
_shelx_estimated_absorpt_t_min 0.135
_shelx_estimated_absorpt_t_max 0.157
_shelxl_version_number 2013-4

loop_
_space_group_symop_operation_xyz
'x, y, z'
'-x, y+1/2, -z+1/2'
'-x, -y, -z'
'x, -y-1/2, z-1/2'

loop_
_atom_site_label
_atom_site_type_symbol
_atom_site_fract_x
_atom_site_fract_y
_atom_site_fract_z
_atom_site_U_iso_or_equiv
_atom_site_adp_type
_atom_site_occupancy
_atom_site_site_symmetry_order
_atom_site_calc_flag
_atom_site_refinement_flags_posn
_atom_site_refinement_flags_adp
Pd1 Pd 0.47046(2) 0.19108(2) 0.63078(2) 0.04037(9) Uani 1 1 d . .
P1 P 0.66104(6) 0.10686(7) 0.61953(3) 0.03675(15) Uani 1 1 d . .
S1 S 0.64256(6) 0.35025(7) 0.71895(3) 0.04496(16) Uani 1 1 d . .
S2 S 0.28240(7) 0.29899(8) 0.64188(3) 0.0534(2) Uani 1 1 d . .
O3 O 0.7125(2) 0.4726(2) 0.73300(11) 0.0665(6) Uani 1 1 d . .
O1 O 0.58880(19) 0.3571(2) 0.66088(9) 0.0495(5) Uani 1 1 d . .
C14 C 0.6639(4) -0.3463(4) 0.5732(2) 0.0766(12) Uani 1 1 d . .
H14 H 0.6615 -0.4384 0.5638 0.092 Uiso 1 1 calc R U
O2 O 0.5512(2) 0.3128(3) 0.75480(11) 0.0671(7) Uani 1 1 d . .
C25 C 0.2240(5) 0.2448(6) 0.7020(2) 0.111(2) Uani 1 1 d . .
H25A H 0.1855 0.1567 0.6962 0.166 Uiso 1 1 calc R U
H25B H 0.1630 0.3092 0.7120 0.166 Uiso 1 1 calc R U
H25C H 0.2915 0.2387 0.7308 0.166 Uiso 1 1 calc R U
C12 C 0.6301(3) -0.1682(3) 0.63622(15) 0.0561(7) Uani 1 1 d . .
H12 H 0.6037 -0.1403 0.6692 0.067 Uiso 1 1 calc R U
C10 C 0.8741(3) 0.0328(3) 0.68703(12) 0.0467(6) Uani 1 1 d . .
H10 H 0.8836 -0.0291 0.6591 0.056 Uiso 1 1 calc R U
C11 C 0.6717(3) -0.0720(3) 0.60070(11) 0.0428(6) Uani 1 1 d . .
C17 C 0.7285(3) 0.2072(3) 0.56786(11) 0.0420(6) Uani 1 1 d . .
C9 C 0.9592(3) 0.0335(3) 0.73155(12) 0.0484(6) Uani 1 1 d . .
H9 H 1.0284 -0.0241 0.7328 0.058 Uiso 1 1 calc R U
C16 C 0.7091(3) -0.1136(3) 0.55138(13) 0.0537(7) Uani 1 1 d . .
H16 H 0.7380 -0.0501 0.5276 0.064 Uiso 1 1 calc R U
C22 C 0.6511(3) 0.2449(4) 0.52201(13) 0.0579(8) Uani 1 1 d . .
H22 H 0.5678 0.2169 0.5181 0.069 Uiso 1 1 calc R U
C3 C 0.8417(3) 0.2117(3) 0.77277(11) 0.0407(6) Uani 1 1 d . .
C2 C 0.7580(2) 0.2155(3) 0.72349(11) 0.0378(5) Uani 1 1 d . .
C8 C 0.9447(3) 0.1210(3) 0.77643(11) 0.0450(6) Uani 1 1 d . .
O4 O 0.1831(3) 0.3033(5) 0.59685(16) 0.1239(17) Uani 1 1 d . .
C15 C 0.7032(4) -0.2516(4) 0.53765(16) 0.0712(11) Uani 1 1 d . .
H15 H 0.7261 -0.2798 0.5041 0.085 Uiso 1 1 calc R U
C23 C 0.3746(3) 0.0281(4) 0.59720(15) 0.0597(8) Uani 1 1 d . .
H23A H 0.4134 -0.0033 0.5661 0.090 Uiso 1 1 calc R U
H23B H 0.2896 0.0544 0.5859 0.090 Uiso 1 1 calc R U
H23C H 0.3754 -0.0439 0.6237 0.090 Uiso 1 1 calc R U
C20 C 0.8182(4) 0.3689(4) 0.48798(15) 0.0685(9) Uani 1 1 d . .
H20 H 0.8483 0.4233 0.4613 0.082 Uiso 1 1 calc R U
C6 C 1.0096(4) 0.1932(4) 0.86854(14) 0.0668(10) Uani 1 1 d . .
H6 H 1.0647 0.1880 0.9003 0.080 Uiso 1 1 calc R U
C7 C 1.0291(3) 0.1151(4) 0.82454(14) 0.0598(8) Uani 1 1 d . .
H7 H 1.0984 0.0576 0.8261 0.072 Uiso 1 1 calc R U
C5 C 0.9072(4) 0.2807(4) 0.86595(13) 0.0610(8) Uani 1 1 d . .
H5 H 0.8942 0.3329 0.8964 0.073 Uiso 1 1 calc R U
C21 C 0.6962(4) 0.3241(4) 0.48169(15) 0.0700(10) Uani 1 1 d . .
H21 H 0.6439 0.3469 0.4505 0.084 Uiso 1 1 calc R U
C24 C 0.3149(4) 0.4714(4) 0.6595(2) 0.0935(15) Uani 1 1 d . .
H24A H 0.3642 0.4754 0.6944 0.140 Uiso 1 1 calc R U
H24B H 0.2376 0.5197 0.6614 0.140 Uiso 1 1 calc R U
H24C H 0.3605 0.5128 0.6324 0.140 Uiso 1 1 calc R U
C1 C 0.7701(2) 0.1242(3) 0.68163(10) 0.0381(5) Uani 1 1 d . .
C18 C 0.8513(3) 0.2519(5) 0.57357(15) 0.0668(9) Uani 1 1 d . .
H18 H 0.9047 0.2276 0.6043 0.080 Uiso 1 1 calc R U
C4 C 0.8251(3) 0.2919(3) 0.81971(12) 0.0507(7) Uani 1 1 d . .
H4 H 0.7580 0.3523 0.8189 0.061 Uiso 1 1 calc R U
C13 C 0.6279(4) -0.3052(3) 0.62268(19) 0.0692(11) Uani 1 1 d . .
H13 H 0.6022 -0.3695 0.6469 0.083 Uiso 1 1 calc R U
C19 C 0.8951(4) 0.3331(5) 0.53348(18) 0.0781(12) Uani 1 1 d . .
H19 H 0.9777 0.3635 0.5377 0.094 Uiso 1 1 calc R U

loop_
_atom_site_aniso_label
_atom_site_aniso_U_11
_atom_site_aniso_U_22
_atom_site_aniso_U_33
_atom_site_aniso_U_23
_atom_site_aniso_U_13
_atom_site_aniso_U_12
Pd1 0.03452(13) 0.04579(15) 0.04031(14) -0.00182(7) 0.00174(8) 0.00340(7)
P1 0.0357(3) 0.0389(3) 0.0355(3) -0.0008(2) 0.0032(2) 0.0021(2)
S1 0.0429(3) 0.0417(4) 0.0497(4) -0.0077(3) 0.0020(3) 0.0043(3)
S2 0.0396(4) 0.0674(5) 0.0527(4) 0.0024(3) 0.0028(3) 0.0140(3)
O3 0.0737(15) 0.0413(12) 0.0790(16) -0.0122(11) -0.0168(12) 0.0016(11)
O1 0.0492(11) 0.0416(10) 0.0553(12) -0.0008(9) -0.0050(9) 0.0039(9)
C14 0.074(2) 0.0448(19) 0.104(3) -0.016(2) -0.024(2) 0.0075(17)
O2 0.0565(14) 0.0821(18) 0.0658(15) -0.0050(11) 0.0209(12) 0.0112(11)
C25 0.112(4) 0.096(3) 0.139(5) 0.055(3) 0.084(4) 0.038(3)
C12 0.0585(18) 0.0495(17) 0.0593(19) 0.0037(14) 0.0023(14) -0.0016(14)
C10 0.0437(14) 0.0509(16) 0.0455(15) -0.0028(12) 0.0049(11) 0.0077(12)
C11 0.0416(13) 0.0408(14) 0.0445(14) -0.0031(11) -0.0024(11) 0.0058(11)
C17 0.0449(15) 0.0440(15) 0.0377(13) -0.0001(10) 0.0068(11) 0.0006(11)
C9 0.0378(13) 0.0531(17) 0.0539(16) 0.0029(13) 0.0024(11) 0.0089(12)
C16 0.0568(17) 0.0566(18) 0.0466(15) -0.0090(13) -0.0001(13) 0.0085(14)
C22 0.0489(16) 0.074(2) 0.0495(17) 0.0101(15) -0.0017(13) -0.0085(16)
C3 0.0383(13) 0.0452(14) 0.0390(13) 0.0022(11) 0.0060(10) -0.0078(11)
C2 0.0355(12) 0.0369(13) 0.0418(13) 0.0025(10) 0.0076(10) 0.0000(10)
C8 0.0381(13) 0.0552(17) 0.0413(14) 0.0034(12) 0.0020(11) -0.0070(12)
O4 0.076(2) 0.184(4) 0.101(3) -0.040(2) -0.0363(19) 0.062(2)
C15 0.074(2) 0.071(2) 0.065(2) -0.0298(19) -0.0114(18) 0.0178(19)
C23 0.0463(16) 0.063(2) 0.068(2) -0.0061(16) -0.0034(14) -0.0082(14)
C20 0.077(2) 0.075(2) 0.0555(19) 0.0135(17) 0.0163(17) -0.0131(19)
C6 0.059(2) 0.090(3) 0.0473(19) 0.0019(16) -0.0104(15) -0.0149(17)
C7 0.0429(15) 0.078(2) 0.0561(18) 0.0044(16) -0.0068(13) -0.0025(14)
C5 0.069(2) 0.074(2) 0.0400(16) -0.0084(15) 0.0032(14) -0.0171(18)
C21 0.074(2) 0.087(3) 0.0469(18) 0.0210(17) -0.0013(16) -0.0092(19)
C24 0.079(3) 0.058(2) 0.149(5) 0.009(3) 0.040(3) 0.024(2)
C1 0.0363(12) 0.0413(14) 0.0368(12) 0.0013(10) 0.0036(10) 0.0002(10)
C18 0.0481(17) 0.089(3) 0.062(2) 0.0210(19) -0.0011(15) -0.0089(18)
C4 0.0540(17) 0.0548(18) 0.0430(15) -0.0037(12) 0.0043(13) -0.0069(13)
C13 0.062(2) 0.046(2) 0.096(3) 0.0091(17) -0.009(2) -0.0023(14)
C19 0.057(2) 0.103(3) 0.074(3) 0.024(2) 0.0091(18) -0.023(2)

loop_
_atom_type_symbol
_atom_type_description
_atom_type_scat_dispersion_real
_atom_type_scat_dispersion_imag
_atom_type_scat_source
C C 0.0181 0.0091 'International Tables Vol C Tables 4.2.6.8 and 6.1.1.4'
H H 0.0000 0.0000 'International Tables Vol C Tables 4.2.6.8 and 6.1.1.4'
O O 0.0492 0.0322 'International Tables Vol C Tables 4.2.6.8 and 6.1.1.4'
S S 0.3331 0.5567 'International Tables Vol C Tables 4.2.6.8 and 6.1.1.4'
Pd Pd 0.1215 3.9337 'International Tables Vol C Tables 4.2.6.8 and 6.1.1.4'
P P 0.2955 0.4335 'International Tables Vol C Tables 4.2.6.8 and 6.1.1.4'

loop_
_geom_angle_atom_site_label_1
_geom_angle_atom_site_label_2
_geom_angle_atom_site_label_3
_geom_angle
C23 Pd1 O1 173.45(12)
C23 Pd1 P1 95.15(10)
O1 Pd1 P1 78.92(6)
C23 Pd1 S2 89.80(10)
O1 Pd1 S2 96.01(6)
P1 Pd1 S2 174.41(3)
C17 P1 C11 107.54(13)
C17 P1 C1 105.54(13)
C11 P1 C1 104.51(12)
C17 P1 Pd1 108.86(10)
C11 P1 Pd1 117.85(9)
C1 P1 Pd1 111.78(9)
O2 S1 O3 116.01(17)
O2 S1 O1 112.54(15)
O3 S1 O1 109.49(14)
O2 S1 C2 106.53(14)
O3 S1 C2 104.91(13)
O1 S1 C2 106.60(12)
O4 S2 C25 110.8(3)
O4 S2 C24 105.6(3)
C25 S2 C24 99.2(3)
O4 S2 Pd1 119.92(15)
C25 S2 Pd1 110.85(17)
C24 S2 Pd1 108.21(15)
S1 O1 Pd1 116.96(12)
C15 C14 C13 120.0(3)
C15 C14 H14 120.0
C13 C14 H14 120.0
S2 C25 H25A 109.5
S2 C25 H25B 109.5
H25A C25 H25B 109.5
S2 C25 H25C 109.5
H25A C25 H25C 109.5
H25B C25 H25C 109.5
C13 C12 C11 120.2(4)
C13 C12 H12 119.9
C11 C12 H12 119.9
C9 C10 C1 121.8(3)
C9 C10 H10 119.1
C1 C10 H10 119.1
C16 C11 C12 119.8(3)
C16 C11 P1 122.7(2)
C12 C11 P1 117.3(2)
C22 C17 C18 118.9(3)
C22 C17 P1 117.9(2)
C18 C17 P1 123.1(2)
C10 C9 C8 121.0(3)
C10 C9 H9 119.5
C8 C9 H9 119.5
C11 C16 C15 119.3(3)
C11 C16 H16 120.4
C15 C16 H16 120.4
C17 C22 C21 120.7(3)
C17 C22 H22 119.7
C21 C22 H22 119.7
C8 C3 C4 117.4(3)
C8 C3 C2 119.1(3)
C4 C3 C2 123.5(3)
C1 C2 C3 121.0(2)
C1 C2 S1 123.1(2)
C3 C2 S1 115.8(2)
C3 C8 C7 120.4(3)
C3 C8 C9 118.7(2)
C7 C8 C9 121.0(3)
C14 C15 C16 120.7(4)
C14 C15 H15 119.6
C16 C15 H15 119.6
Pd1 C23 H23A 109.5
Pd1 C23 H23B 109.5
H23A C23 H23B 109.5
Pd1 C23 H23C 109.5
H23A C23 H23C 109.5
H23B C23 H23C 109.5
C19 C20 C21 119.7(3)
C19 C20 H20 120.1
C21 C20 H20 120.1
C7 C6 C5 119.9(3)
C7 C6 H6 120.1
C5 C6 H6 120.1
C6 C7 C8 120.4(3)
C6 C7 H7 119.8
C8 C7 H7 119.8
C4 C5 C6 121.6(3)
C4 C5 H5 119.2
C6 C5 H5 119.2
C20 C21 C22 119.9(3)
C20 C21 H21 120.0
C22 C21 H21 120.0
S2 C24 H24A 109.5
S2 C24 H24B 109.5
H24A C24 H24B 109.5
S2 C24 H24C 109.5
H24A C24 H24C 109.5
H24B C24 H24C 109.5
C2 C1 C10 118.2(2)
C2 C1 P1 125.5(2)
C10 C1 P1 116.3(2)
C17 C18 C19 120.1(3)
C17 C18 H18 120.0
C19 C18 H18 120.0
C5 C4 C3 120.4(3)
C5 C4 H4 119.8
C3 C4 H4 119.8
C14 C13 C12 119.9(4)
C14 C13 H13 120.1
C12 C13 H13 120.1
C20 C19 C18 120.7(4)
C20 C19 H19 119.7
C18 C19 H19 119.7

loop_
_geom_bond_atom_site_label_1
_geom_bond_atom_site_label_2
_geom_bond_distance
Pd1 C23 2.026(3)
Pd1 O1 2.145(2)
Pd1 P1 2.2498(7)
Pd1 S2 2.3200(7)
P1 C17 1.818(3)
P1 C11 1.819(3)
P1 C1 1.832(3)
S1 O2 1.436(3)
S1 O3 1.437(2)
S1 O1 1.486(2)
S1 C2 1.805(3)
S2 O4 1.454(3)
S2 C25 1.752(4)
S2 C24 1.769(5)
C14 C15 1.372(7)
C14 C13 1.379(6)
C14 H14 0.9300
C25 H25A 0.9600
C25 H25B 0.9600
C25 H25C 0.9600
C12 C13 1.381(5)
C12 C11 1.391(4)
C12 H12 0.9300
C10 C9 1.350(4)
C10 C1 1.426(4)
C10 H10 0.9300
C11 C16 1.381(4)
C17 C22 1.379(4)
C17 C18 1.382(4)
C9 C8 1.420(4)
C9 H9 0.9300
C16 C15 1.393(5)
C16 H16 0.9300
C22 C21 1.388(5)
C22 H22 0.9300
C3 C8 1.413(4)
C3 C4 1.425(4)
C3 C2 1.432(4)
C2 C1 1.381(4)
C8 C7 1.414(4)
C15 H15 0.9300
C23 H23A 0.9600
C23 H23B 0.9600
C23 H23C 0.9600
C20 C19 1.365(6)
C20 C21 1.373(6)
C20 H20 0.9300
C6 C7 1.361(5)
C6 C5 1.390(6)
C6 H6 0.9300
C7 H7 0.9300
C5 C4 1.368(5)
C5 H5 0.9300
C21 H21 0.9300
C24 H24A 0.9600
C24 H24B 0.9600
C24 H24C 0.9600
C18 C19 1.388(5)
C18 H18 0.9300
C4 H4 0.9300
C13 H13 0.9300
C19 H19 0.9300

loop_
_geom_torsion_atom_site_label_1
_geom_torsion_atom_site_label_2
_geom_torsion_atom_site_label_3
_geom_torsion_atom_site_label_4
_geom_torsion
O2 S1 O1 Pd1 -45.91(18)
O3 S1 O1 Pd1 -176.50(14)
C2 S1 O1 Pd1 70.52(15)
C13 C12 C11 C16 0.9(5)
C13 C12 C11 P1 175.8(3)
C17 P1 C11 C16 -8.1(3)
C1 P1 C11 C16 -119.9(2)
Pd1 P1 C11 C16 115.3(2)
C17 P1 C11 C12 177.2(2)
C1 P1 C11 C12 65.4(3)
Pd1 P1 C11 C12 -59.4(3)
C11 P1 C17 C22 87.0(3)
C1 P1 C17 C22 -161.8(3)
Pd1 P1 C17 C22 -41.7(3)
C11 P1 C17 C18 -95.8(3)
C1 P1 C17 C18 15.3(3)
Pd1 P1 C17 C18 135.4(3)
C1 C10 C9 C8 3.5(5)
C12 C11 C16 C15 0.8(5)
P1 C11 C16 C15 -173.7(2)
C18 C17 C22 C21 1.3(6)
P1 C17 C22 C21 178.5(3)
C8 C3 C2 C1 5.6(4)
C4 C3 C2 C1 -172.3(3)
C8 C3 C2 S1 -171.7(2)
C4 C3 C2 S1 10.4(4)
O2 S1 C2 C1 109.2(2)
O3 S1 C2 C1 -127.3(2)
O1 S1 C2 C1 -11.2(3)
O2 S1 C2 C3 -73.5(2)
O3 S1 C2 C3 50.0(2)
O1 S1 C2 C3 166.1(2)
C4 C3 C8 C7 -2.1(4)
C2 C3 C8 C7 179.9(3)
C4 C3 C8 C9 176.1(3)
C2 C3 C8 C9 -1.9(4)
C10 C9 C8 C3 -2.5(4)
C10 C9 C8 C7 175.6(3)
C13 C14 C15 C16 1.0(6)
C11 C16 C15 C14 -1.8(5)
C5 C6 C7 C8 -1.0(6)
C3 C8 C7 C6 2.4(5)
C9 C8 C7 C6 -175.8(3)
C7 C6 C5 C4 -0.7(6)
C19 C20 C21 C22 1.1(7)
C17 C22 C21 C20 -1.8(6)
C3 C2 C1 C10 -4.7(4)
S1 C2 C1 C10 172.4(2)
C3 C2 C1 P1 173.7(2)
S1 C2 C1 P1 -9.1(3)
C9 C10 C1 C2 0.2(4)
C9 C10 C1 P1 -178.4(2)
C17 P1 C1 C2 96.9(2)
C11 P1 C1 C2 -149.9(2)
Pd1 P1 C1 C2 -21.3(3)
C17 P1 C1 C10 -84.7(2)
C11 P1 C1 C10 28.6(2)
Pd1 P1 C1 C10 157.14(19)
C22 C17 C18 C19 -0.1(6)
P1 C17 C18 C19 -177.3(3)
C6 C5 C4 C3 0.9(5)
C8 C3 C4 C5 0.5(4)
C2 C3 C4 C5 178.4(3)
C15 C14 C13 C12 0.8(6)
C11 C12 C13 C14 -1.7(6)
C21 C20 C19 C18 0.0(7)
C17 C18 C19 C20 -0.5(7)
